data_4074098
loop_
_publ_author_name
'Braunschweig, Holger'
'Gross, Manuela'
'Radacki, Krzysztof'

_publ_section_title
;
 Synthesis, Molecular Structure, and Reactivity of the First Strained
 [2]Silanickelocenophane
;
_journal_issue 27
_journal_name_full Organometallics
_journal_page_first 6688
_journal_paper_doi 10.1021/om701037s
_journal_volume 26
_journal_year 2007
_chemical_formula_moiety 'C24 H38 N2 Ni2 Si2'
_chemical_formula_sum 'C24 H38 N2 Ni2 Si2'
_chemical_formula_weight 528.16
_chemical_name_common
;
?
;
_chemical_name_systematic
; 
?
;
_space_group_IT_number 2
_symmetry_cell_setting triclinic
_symmetry_space_group_name_Hall '-P 1'
_symmetry_space_group_name_H-M 'P -1'
_atom_sites_solution_hydrogens geom
_atom_sites_solution_primary direct
_atom_sites_solution_secondary difmap
_audit_creation_method SHELXL-97
_cell_angle_alpha 100.3620(10)
_cell_angle_beta 90.3490(10)
_cell_angle_gamma 93.1940(10)
_cell_formula_units_Z 1
_cell_length_a 6.5827(2)
_cell_length_b 8.7450(3)
_cell_length_c 11.4819(3)
_cell_measurement_reflns_used 9922
_cell_measurement_temperature 100(2)
_cell_measurement_theta_max 32.59
_cell_measurement_theta_min 2.37
_cell_volume 649.09(3)
_computing_cell_refinement 'Saint+ ver. 7.12A (Bruker AXS)'
_computing_data_collection 'APEX2 ver. 1.0-27 (Bruker AXS)'
_computing_data_reduction 'Saint+ ver. 7.12A (Bruker AXS)'
_computing_molecular_graphics 'XP ver. 5.1 (Bruker AXS, 1998)'
_computing_publication_material 'SHELXL-97 (Sheldrick, 1997)'
_computing_structure_refinement 'SHELXL-97 (Sheldrick, 1997)'
_computing_structure_solution 'SHELXS-97 (Sheldrick, 1990)'
_diffrn_ambient_temperature 100(2)
_diffrn_measured_fraction_theta_full 0.998
_diffrn_measured_fraction_theta_max 0.738
_diffrn_measurement_device_type 'CCD area detector'
_diffrn_measurement_method 'phi and omega scans'
_diffrn_radiation_monochromator 'multi-layer mirror'
_diffrn_radiation_source 'rotating anode'
_diffrn_radiation_type MoK\a
_diffrn_radiation_wavelength 0.71073
_diffrn_reflns_av_R_equivalents 0.0456
_diffrn_reflns_av_sigmaI/netI 0.0337
_diffrn_reflns_limit_h_max 9
_diffrn_reflns_limit_h_min -8
_diffrn_reflns_limit_k_max 10
_diffrn_reflns_limit_k_min -13
_diffrn_reflns_limit_l_max 16
_diffrn_reflns_limit_l_min -17
_diffrn_reflns_number 13535
_diffrn_reflns_theta_full 26.00
_diffrn_reflns_theta_max 33.02
_diffrn_reflns_theta_min 2.37
_exptl_absorpt_coefficient_mu 1.556
_exptl_absorpt_correction_T_max 0.78
_exptl_absorpt_correction_T_min 0.61
_exptl_absorpt_correction_type multi-scan
_exptl_absorpt_process_details 'Sadabs 2004/1 (Brucker Nonius 2004)'
_exptl_crystal_colour yellow
_exptl_crystal_density_diffrn 1.351
_exptl_crystal_density_method 'not measured'
_exptl_crystal_description block
_exptl_crystal_F_000 280
_exptl_crystal_size_max 0.31
_exptl_crystal_size_mid 0.26
_exptl_crystal_size_min 0.16
_refine_diff_density_max 0.529
_refine_diff_density_min -0.267
_refine_diff_density_rms 0.064
_refine_ls_extinction_method none
_refine_ls_goodness_of_fit_ref 1.064
_refine_ls_hydrogen_treatment constr
_refine_ls_matrix_type full
_refine_ls_number_parameters 136
_refine_ls_number_reflns 3612
_refine_ls_number_restraints 0
_refine_ls_restrained_S_all 1.064
_refine_ls_R_factor_all 0.0249
_refine_ls_R_factor_gt 0.0232
_refine_ls_shift/su_max 0.002
_refine_ls_shift/su_mean 0.000
_refine_ls_structure_factor_coef Fsqd
_refine_ls_weighting_details 'calc w=1/[\s^2^(Fo^2^)+(0.0263P)^2^+0.1964P] where P=(Fo^2^+2Fc^2^)/3'
_refine_ls_weighting_scheme calc
_refine_ls_wR_factor_gt 0.0616
_refine_ls_wR_factor_ref 0.0624
_reflns_number_gt 3423
_reflns_number_total 3612
_reflns_threshold_expression >2sigma(I)
_cod_data_source_file om701037s-file002.cif
_cod_data_source_block kr176
_cod_depositor_comments
;
The following automatic conversions were performed:

'_symmetry_cell_setting' value 'Triclinic' changed to 'triclinic'
according to /home/saulius/struct/CIF-dictionaries/cif_core.dic
dictionary named 'cif_core.dic' version 2.4.1 from 2010-06-29.

Automatic conversion script
Id: cif_fix_values 1715 2011-07-08 13:25:40Z adriana 
;
_cod_original_sg_symbol_Hall '-P 1 '
_cod_original_sg_symbol_H-M P-1
_cod_database_code 4074098

loop_
_symmetry_equiv_pos_as_xyz
'x, y, z'
'-x, -y, -z'

loop_
_atom_site_label
_atom_site_type_symbol
_atom_site_fract_x
_atom_site_fract_y
_atom_site_fract_z
_atom_site_U_iso_or_equiv
_atom_site_adp_type
_atom_site_occupancy
_atom_site_symmetry_multiplicity
_atom_site_calc_flag
_atom_site_refinement_flags
Ni1 Ni 1.06763(2) 0.184801(16) 0.908829(12) 0.01025(6) Uani 1 1 d .
Si1 Si 1.03500(5) -0.06199(4) 0.81073(3) 0.01087(8) Uani 1 1 d .
N1 N 0.77154(16) 0.28080(12) 0.74828(9) 0.0155(2) Uani 1 1 d .
C1 C 0.88876(18) -0.17891(13) 0.90660(10) 0.0123(2) Uani 1 1 d .
C2 C 0.72150(18) -0.12299(14) 0.97978(10) 0.0136(2) Uani 1 1 d .
H2A H 0.6795 -0.0192 0.9929 0.016 Uiso 1 1 calc R
C3 C 0.62853(19) -0.24788(15) 1.02966(11) 0.0173(2) Uani 1 1 d .
H3A H 0.5103 -0.2436 1.0769 0.021 Uiso 1 1 calc R
C4 C 0.7450(2) -0.37784(15) 0.99557(11) 0.0183(2) Uani 1 1 d .
H4A H 0.7222 -0.4765 1.0183 0.022 Uiso 1 1 calc R
C5 C 0.90388(19) -0.33592(14) 0.92070(10) 0.0153(2) Uani 1 1 d .
H5A H 1.0042 -0.4030 0.8858 0.018 Uiso 1 1 calc R
C6 C 1.2804(2) -0.15739(16) 0.77008(12) 0.0203(3) Uani 1 1 d .
H6A H 1.2505 -0.2641 0.7278 0.031 Uiso 1 1 calc R
H6B H 1.3597 -0.1595 0.8422 0.031 Uiso 1 1 calc R
H6C H 1.3587 -0.0982 0.7190 0.031 Uiso 1 1 calc R
C7 C 0.8863(2) -0.09293(15) 0.66630(10) 0.0176(2) Uani 1 1 d .
H7A H 0.8805 -0.2036 0.6304 0.026 Uiso 1 1 calc R
H7B H 0.9534 -0.0319 0.6123 0.026 Uiso 1 1 calc R
H7C H 0.7478 -0.0593 0.6813 0.026 Uiso 1 1 calc R
C8 C 0.88985(18) 0.24096(13) 0.81100(10) 0.0127(2) Uani 1 1 d .
C9 C 0.6640(2) 0.33909(14) 0.65547(10) 0.0172(2) Uani 1 1 d .
C10 C 0.5528(3) 0.20132(17) 0.57563(14) 0.0336(4) Uani 1 1 d .
H10A H 0.4502 0.1534 0.6214 0.050 Uiso 1 1 calc R
H10B H 0.6506 0.1245 0.5442 0.050 Uiso 1 1 calc R
H10C H 0.4861 0.2375 0.5099 0.050 Uiso 1 1 calc R
C11 C 0.8251(3) 0.4167(2) 0.58692(14) 0.0336(4) Uani 1 1 d .
H11A H 0.9190 0.3392 0.5509 0.050 Uiso 1 1 calc R
H11B H 0.9009 0.5001 0.6411 0.050 Uiso 1 1 calc R
H11C H 0.7589 0.4605 0.5247 0.050 Uiso 1 1 calc R
C12 C 0.5155(2) 0.45617(18) 0.71237(12) 0.0295(3) Uani 1 1 d .
H12A H 0.4133 0.4040 0.7557 0.044 Uiso 1 1 calc R
H12B H 0.4479 0.5003 0.6508 0.044 Uiso 1 1 calc R
H12C H 0.5895 0.5398 0.7673 0.044 Uiso 1 1 calc R

loop_
_atom_site_aniso_label
_atom_site_aniso_U_11
_atom_site_aniso_U_22
_atom_site_aniso_U_33
_atom_site_aniso_U_23
_atom_site_aniso_U_13
_atom_site_aniso_U_12
Ni1 0.01037(9) 0.01018(9) 0.01007(8) 0.00131(6) -0.00177(6) 0.00126(6)
Si1 0.01114(16) 0.01152(15) 0.00960(14) 0.00033(11) -0.00036(11) 0.00282(12)
N1 0.0193(5) 0.0132(5) 0.0138(4) 0.0014(4) -0.0029(4) 0.0032(4)
C1 0.0130(5) 0.0123(5) 0.0109(5) 0.0004(4) -0.0032(4) 0.0010(4)
C2 0.0112(5) 0.0161(5) 0.0133(5) 0.0021(4) -0.0026(4) 0.0020(4)
C3 0.0117(5) 0.0236(6) 0.0168(5) 0.0055(5) -0.0032(4) -0.0037(5)
C4 0.0216(6) 0.0158(6) 0.0170(5) 0.0035(4) -0.0067(5) -0.0058(5)
C5 0.0196(6) 0.0116(5) 0.0133(5) -0.0009(4) -0.0041(4) 0.0012(4)
C6 0.0164(6) 0.0233(6) 0.0206(6) -0.0002(5) 0.0026(5) 0.0079(5)
C7 0.0233(6) 0.0169(6) 0.0119(5) 0.0000(4) -0.0037(5) 0.0039(5)
C8 0.0148(5) 0.0102(5) 0.0123(5) 0.0001(4) 0.0015(4) 0.0006(4)
C9 0.0244(6) 0.0152(6) 0.0122(5) 0.0022(4) -0.0062(5) 0.0060(5)
C10 0.0456(9) 0.0202(7) 0.0329(8) -0.0001(6) -0.0249(7) 0.0027(6)
C11 0.0394(9) 0.0407(9) 0.0247(7) 0.0168(6) 0.0004(6) 0.0022(7)
C12 0.0351(8) 0.0334(8) 0.0208(6) 0.0012(6) -0.0073(6) 0.0213(7)

loop_
_atom_type_symbol
_atom_type_description
_atom_type_scat_dispersion_real
_atom_type_scat_dispersion_imag
_atom_type_scat_source
C C 0.0033 0.0016 'International Tables Vol C Tables 4.2.6.8 and 6.1.1.4'
H H 0.0000 0.0000 'International Tables Vol C Tables 4.2.6.8 and 6.1.1.4'
N N 0.0061 0.0033 'International Tables Vol C Tables 4.2.6.8 and 6.1.1.4'
Si Si 0.0817 0.0704 'International Tables Vol C Tables 4.2.6.8 and 6.1.1.4'
Ni Ni 0.3393 1.1124 'International Tables Vol C Tables 4.2.6.8 and 6.1.1.4'

loop_
_geom_angle_atom_site_label_1
_geom_angle_atom_site_label_2
_geom_angle_atom_site_label_3
_geom_angle
_geom_angle_site_symmetry_1
_geom_angle_site_symmetry_3
C8 Ni1 C2 178.61(5) . 2_757
C8 Ni1 C3 138.52(5) . 2_757
C2 Ni1 C3 40.12(5) 2_757 2_757
C8 Ni1 C1 140.68(5) . 2_757
C2 Ni1 C1 40.19(5) 2_757 2_757
C3 Ni1 C1 66.67(5) 2_757 2_757
C8 Ni1 C5 114.49(5) . 2_757
C2 Ni1 C5 65.56(5) 2_757 2_757
C3 Ni1 C5 64.89(5) 2_757 2_757
C1 Ni1 C5 38.53(4) 2_757 2_757
C8 Ni1 C4 113.35(5) . 2_757
C2 Ni1 C4 65.75(5) 2_757 2_757
C3 Ni1 C4 38.26(5) 2_757 2_757
C1 Ni1 C4 65.55(5) 2_757 2_757
C5 Ni1 C4 38.74(5) 2_757 2_757
C8 Ni1 Si1 90.35(4) . .
C2 Ni1 Si1 90.17(4) 2_757 .
C3 Ni1 Si1 111.73(4) 2_757 .
C1 Ni1 Si1 107.96(3) 2_757 .
C5 Ni1 Si1 146.26(3) 2_757 .
C4 Ni1 Si1 149.98(4) 2_757 .
C1 Si1 C6 108.27(6) . .
C1 Si1 C7 105.29(5) . .
C6 Si1 C7 104.01(6) . .
C1 Si1 Ni1 107.48(4) . .
C6 Si1 Ni1 115.56(5) . .
C7 Si1 Ni1 115.60(4) . .
C8 N1 C9 167.17(13) . .
C5 C1 C2 105.23(11) . .
C5 C1 Si1 130.41(9) . .
C2 C1 Si1 124.28(9) . .
C5 C1 Ni1 71.09(6) . 2_757
C2 C1 Ni1 65.94(6) . 2_757
Si1 C1 Ni1 129.15(6) . 2_757
C3 C2 C1 109.58(10) . .
C3 C2 Ni1 73.17(7) . 2_757
C1 C2 Ni1 73.86(6) . 2_757
C3 C2 H2A 125.2 . .
C1 C2 H2A 125.2 . .
Ni1 C2 H2A 119.5 2_757 .
C4 C3 C2 107.11(11) . .
C4 C3 Ni1 72.11(7) . 2_757
C2 C3 Ni1 66.71(6) . 2_757
C4 C3 H3A 126.4 . .
C2 C3 H3A 126.4 . .
Ni1 C3 H3A 126.2 2_757 .
C3 C4 C5 108.23(11) . .
C3 C4 Ni1 69.63(7) . 2_757
C5 C4 Ni1 70.53(7) . 2_757
C3 C4 H4A 125.9 . .
C5 C4 H4A 125.9 . .
Ni1 C4 H4A 125.5 2_757 .
C1 C5 C4 109.66(11) . .
C1 C5 Ni1 70.38(6) . 2_757
C4 C5 Ni1 70.72(7) . 2_757
C1 C5 H5A 125.2 . .
C4 C5 H5A 125.2 . .
Ni1 C5 H5A 125.3 2_757 .
Si1 C6 H6A 109.5 . .
Si1 C6 H6B 109.5 . .
H6A C6 H6B 109.5 . .
Si1 C6 H6C 109.5 . .
H6A C6 H6C 109.5 . .
H6B C6 H6C 109.5 . .
Si1 C7 H7A 109.5 . .
Si1 C7 H7B 109.5 . .
H7A C7 H7B 109.5 . .
Si1 C7 H7C 109.5 . .
H7A C7 H7C 109.5 . .
H7B C7 H7C 109.5 . .
N1 C8 Ni1 178.51(11) . .
N1 C9 C12 108.94(10) . .
N1 C9 C10 108.33(10) . .
C12 C9 C10 111.09(12) . .
N1 C9 C11 106.62(11) . .
C12 C9 C11 110.81(12) . .
C10 C9 C11 110.89(12) . .
C9 C10 H10A 109.5 . .
C9 C10 H10B 109.5 . .
H10A C10 H10B 109.5 . .
C9 C10 H10C 109.5 . .
H10A C10 H10C 109.5 . .
H10B C10 H10C 109.5 . .
C9 C11 H11A 109.5 . .
C9 C11 H11B 109.5 . .
H11A C11 H11B 109.5 . .
C9 C11 H11C 109.5 . .
H11A C11 H11C 109.5 . .
H11B C11 H11C 109.5 . .
C9 C12 H12A 109.5 . .
C9 C12 H12B 109.5 . .
H12A C12 H12B 109.5 . .
C9 C12 H12C 109.5 . .
H12A C12 H12C 109.5 . .
H12B C12 H12C 109.5 . .

loop_
_geom_bond_atom_site_label_1
_geom_bond_atom_site_label_2
_geom_bond_distance
_geom_bond_site_symmetry_2
Ni1 C8 1.7661(11) .
Ni1 C2 2.0409(11) 2_757
Ni1 C3 2.1267(12) 2_757
Ni1 C1 2.1471(11) 2_757
Ni1 C5 2.1564(12) 2_757
Ni1 C4 2.1589(12) 2_757
Ni1 Si1 2.2458(3) .
Si1 C1 1.8686(13) .
Si1 C6 1.8822(13) .
Si1 C7 1.8897(11) .
N1 C8 1.1663(15) .
N1 C9 1.4571(14) .
C1 C5 1.4200(16) .
C1 C2 1.4425(17) .
C1 Ni1 2.1470(11) 2_757
C2 C3 1.4319(18) .
C2 Ni1 2.0409(11) 2_757
C2 H2A 0.9500 .
C3 C4 1.4047(19) .
C3 Ni1 2.1267(12) 2_757
C3 H3A 0.9500 .
C4 C5 1.4314(19) .
C4 Ni1 2.1590(12) 2_757
C4 H4A 0.9500 .
C5 Ni1 2.1565(11) 2_757
C5 H5A 0.9500 .
C6 H6A 0.9800 .
C6 H6B 0.9800 .
C6 H6C 0.9800 .
C7 H7A 0.9800 .
C7 H7B 0.9800 .
C7 H7C 0.9800 .
C9 C12 1.5195(18) .
C9 C10 1.5243(18) .
C9 C11 1.525(2) .
C10 H10A 0.9800 .
C10 H10B 0.9800 .
C10 H10C 0.9800 .
C11 H11A 0.9800 .
C11 H11B 0.9800 .
C11 H11C 0.9800 .
C12 H12A 0.9800 .
C12 H12B 0.9800 .
C12 H12C 0.9800 .

loop_
_geom_torsion_atom_site_label_1
_geom_torsion_atom_site_label_2
_geom_torsion_atom_site_label_3
_geom_torsion_atom_site_label_4
_geom_torsion
_geom_torsion_site_symmetry_1
_geom_torsion_site_symmetry_4
C8 Ni1 Si1 C1 -107.55(5) . .
C2 Ni1 Si1 C1 73.74(5) 2_757 .
C3 Ni1 Si1 C1 108.46(5) 2_757 .
C1 Ni1 Si1 C1 37.07(7) 2_757 .
C5 Ni1 Si1 C1 31.52(7) 2_757 .
C4 Ni1 Si1 C1 109.08(8) 2_757 .
C8 Ni1 Si1 C6 131.46(6) . .
C2 Ni1 Si1 C6 -47.25(6) 2_757 .
C3 Ni1 Si1 C6 -12.53(6) 2_757 .
C1 Ni1 Si1 C6 -83.93(6) 2_757 .
C5 Ni1 Si1 C6 -89.47(8) 2_757 .
C4 Ni1 Si1 C6 -11.92(9) 2_757 .
C8 Ni1 Si1 C7 9.68(6) . .
C2 Ni1 Si1 C7 -169.03(6) 2_757 .
C3 Ni1 Si1 C7 -134.31(6) 2_757 .
C1 Ni1 Si1 C7 154.29(6) 2_757 .
C5 Ni1 Si1 C7 148.75(8) 2_757 .
C4 Ni1 Si1 C7 -133.70(8) 2_757 .
C6 Si1 C1 C5 -20.51(12) . .
C7 Si1 C1 C5 90.25(11) . .
Ni1 Si1 C1 C5 -145.98(10) . .
C6 Si1 C1 C2 163.14(9) . .
C7 Si1 C1 C2 -86.10(10) . .
Ni1 Si1 C1 C2 37.66(10) . .
C6 Si1 C1 Ni1 77.80(8) . 2_757
C7 Si1 C1 Ni1 -171.44(7) . 2_757
Ni1 Si1 C1 Ni1 -47.68(8) . 2_757
C5 C1 C2 C3 -4.28(12) . .
Si1 C1 C2 C3 172.85(8) . .
Ni1 C1 C2 C3 -64.98(8) 2_757 .
C5 C1 C2 Ni1 60.70(7) . 2_757
Si1 C1 C2 Ni1 -122.17(8) . 2_757
C1 C2 C3 C4 4.27(13) . .
Ni1 C2 C3 C4 -61.16(8) 2_757 .
C1 C2 C3 Ni1 65.43(8) . 2_757
C2 C3 C4 C5 -2.51(13) . .
Ni1 C3 C4 C5 -60.23(8) 2_757 .
C2 C3 C4 Ni1 57.72(8) . 2_757
C2 C1 C5 C4 2.70(12) . .
Si1 C1 C5 C4 -174.18(8) . .
Ni1 C1 C5 C4 60.03(8) 2_757 .
C2 C1 C5 Ni1 -57.33(7) . 2_757
Si1 C1 C5 Ni1 125.80(10) . 2_757
C3 C4 C5 C1 -0.15(13) . .
Ni1 C4 C5 C1 -59.81(8) 2_757 .
C3 C4 C5 Ni1 59.66(8) . 2_757
C8 N1 C9 C12 -130.2(5) . .
C8 N1 C9 C10 108.8(5) . .
C8 N1 C9 C11 -10.6(6) . .
